data_7221306
loop_
_publ_author_name
'Shivakumara, C.'
'Hegde, M.S.'
'Srinivasa, T.'
'Vasanthacharya, N.Y.'
'Subbanna, G.N.'
'Lalla, N.P.'

_publ_section_title
;
 Synthesis, structure and magnetic properties of Ln1-x Ax Mn O3 (Ln = Pr,
 Nd; A = Na, K) from Na Cl or K Cl flux
;
_journal_name_full 'Journal of Materials Chemistry'
_journal_page_first 2572
_journal_page_last 2579
_journal_volume 11
_journal_year 2001
_chemical_formula_sum 'Mn Na0.15 O3 Pr0.85'
_chemical_name_systematic '(Pr0.85 Na0.15) (Mn O3)'
_space_group_IT_number 62
_symmetry_space_group_name_Hall '-P 2c 2ab'
_symmetry_space_group_name_H-M 'P b n m'
_cell_angle_alpha 90
_cell_angle_beta 90
_cell_angle_gamma 90
_cell_formula_units_Z 4
_cell_length_a 5.4554
_cell_length_b 5.4588
_cell_length_c 7.7049
_cell_volume 229.451
_citation_journal_id_ASTM JMACEP
_cod_data_source_file Shivakumara_JMACEP_2001_1499.cif
_cod_data_source_block Mn1Na0.15O3Pr0.85
_cod_original_cell_volume 229.4514
_cod_original_sg_symbol_Hall '-P 2ac 2n (z,x,y)'
_cod_original_formula_sum 'Mn1 Na0.15 O3 Pr0.85'
_cod_database_code 7221306

loop_
_symmetry_equiv_pos_as_xyz
x,y,z
x+1/2,-y+1/2,-z
-x+1/2,y+1/2,-z+1/2
-x,-y,z+1/2
-x,-y,-z
-x-1/2,y-1/2,z
x-1/2,-y-1/2,z-1/2
x,y,-z-1/2

loop_
_atom_site_label
_atom_site_type_symbol
_atom_site_fract_x
_atom_site_fract_y
_atom_site_fract_z
_atom_site_occupancy
_atom_site_U_iso_or_equiv
Mn1 Mn+3 0.5 0 0 1 0.0
Na1 Na+1 -0.0052 0.0278 0.25 0.15 0.0
Pr1 Pr+3 -0.0052 0.0278 0.25 0.85 0.0
O2 O-2 0.7265 0.2902 0.0368 1 0.0
O1 O-2 0.069 0.4828 0.25 1 0.0
